data_4132735
loop_
_publ_author_name
'Lee, Hanbin'
'Mane, Manoj V.'
'Ryu, Ho'
'Sahu, Debashis'
'Baik, Mu-Hyun'
'Yi, Chae S.'

_publ_section_title
;
 Experimental and Computational Study of the ( Z)-Selective Formation of
 Trisubstituted Olefins and Benzo-Fused Oxacycles from the
 Ruthenium-Catalyzed Dehydrative C-H Coupling of Phenols with Ketones.
;
_journal_issue 32
_journal_name_full 'Journal of the American Chemical Society'
_journal_page_first 10289
_journal_page_last 10296
_journal_paper_doi 10.1021/jacs.8b05875
_journal_volume 140
_journal_year 2018
_chemical_formula_moiety 'C17 H18 O3'
_chemical_formula_sum 'C17 H18 O3'
_chemical_formula_weight 270.31
_space_group_crystal_system monoclinic
_space_group_IT_number 14
_space_group_name_Hall '-P 2ybc'
_space_group_name_H-M_alt 'P 1 21/c 1'
_atom_sites_solution_hydrogens geom
_atom_sites_solution_primary direct
_atom_sites_solution_secondary difmap
_audit_creation_date 2016-09-16
_audit_creation_method
;
Olex2 1.2
(compiled 2016.09.09 svn.r3337 for OlexSys, GUI svn.r5227)
;
_cell_angle_alpha 90.00
_cell_angle_beta 93.961(2)
_cell_angle_gamma 90.00
_cell_formula_units_Z 4
_cell_length_a 9.9036(2)
_cell_length_b 9.5634(2)
_cell_length_c 15.2192(4)
_cell_measurement_reflns_used 6228
_cell_measurement_temperature 100.00(10)
_cell_measurement_theta_max 29.0000
_cell_measurement_theta_min 3.4130
_cell_volume 1438.00(6)
_computing_cell_refinement
;
CrysAlisPro, Agilent Technologies,
Version 1.171.37.35 (release 13-08-2014 CrysAlis171 .NET)
(compiled Aug 13 2014,18:06:01)
;
_computing_data_collection
;
CrysAlisPro, Agilent Technologies,
Version 1.171.37.35 (release 13-08-2014 CrysAlis171 .NET)
(compiled Aug 13 2014,18:06:01)
;
_computing_data_reduction
;
CrysAlisPro, Agilent Technologies,
Version 1.171.37.35 (release 13-08-2014 CrysAlis171 .NET)
(compiled Aug 13 2014,18:06:01)
;
_computing_molecular_graphics 'Olex2 (Dolomanov et al., 2009)'
_computing_publication_material 'Olex2 (Dolomanov et al., 2009)'
_computing_structure_refinement 'XL (Sheldrick, 2008)'
_computing_structure_solution 'XS (Sheldrick, 2008)'
_diffrn_ambient_environment N~2~
_diffrn_ambient_temperature 100.00(10)
_diffrn_detector 'CCD plate'
_diffrn_detector_area_resol_mean 10.3756
_diffrn_detector_type Atlas
_diffrn_measured_fraction_theta_full 0.994
_diffrn_measured_fraction_theta_max 0.911
_diffrn_measurement_details
;
#__ type_ start__ end____ width___ exp.time_
  1 omega -102.00  -57.00   1.0000    2.1000
omega____ theta____ kappa____ phi______ frames
    -      -11.7478 -178.0000  120.0000 45

#__ type_ start__ end____ width___ exp.time_
  2 omega  -64.00   38.00   1.0000    2.1000
omega____ theta____ kappa____ phi______ frames
    -       11.8259  -37.0000 -120.0000 102

#__ type_ start__ end____ width___ exp.time_
  3 omega  -34.00   93.00   1.0000    2.1000
omega____ theta____ kappa____ phi______ frames
    -       11.8259   19.0000   90.0000 127

#__ type_ start__ end____ width___ exp.time_
  4 omega  -22.00   84.00   1.0000    2.1000
omega____ theta____ kappa____ phi______ frames
    -       11.8259   77.0000 -120.0000 106

#__ type_ start__ end____ width___ exp.time_
  5 omega   35.00  102.00   1.0000    2.1000
omega____ theta____ kappa____ phi______ frames
    -       11.8259  178.0000  150.0000 67
;
_diffrn_measurement_device 'four-circle diffractometer'
_diffrn_measurement_device_type 'SuperNova, Dual, Cu at zero, Atlas'
_diffrn_measurement_method '\w scans'
_diffrn_orient_matrix_UB_11 -0.0189480000
_diffrn_orient_matrix_UB_12 0.0581333000
_diffrn_orient_matrix_UB_13 0.0253824000
_diffrn_orient_matrix_UB_21 -0.0691537000
_diffrn_orient_matrix_UB_22 -0.0176389000
_diffrn_orient_matrix_UB_23 -0.0087950000
_diffrn_orient_matrix_UB_31 0.0027343000
_diffrn_orient_matrix_UB_32 -0.0425756000
_diffrn_orient_matrix_UB_33 0.0382385000
_diffrn_radiation_monochromator mirror
_diffrn_radiation_probe x-ray
_diffrn_radiation_type MoK\a
_diffrn_radiation_wavelength 0.71073
_diffrn_reflns_av_R_equivalents 0.0346
_diffrn_reflns_av_unetI/netI 0.0323
_diffrn_reflns_limit_h_max 13
_diffrn_reflns_limit_h_min -13
_diffrn_reflns_limit_k_max 13
_diffrn_reflns_limit_k_min -12
_diffrn_reflns_limit_l_max 20
_diffrn_reflns_limit_l_min -20
_diffrn_reflns_number 16395
_diffrn_reflns_theta_full 27.00
_diffrn_reflns_theta_max 29.55
_diffrn_reflns_theta_min 3.31
_diffrn_source 'SuperNova (Mo) X-ray Source'
_exptl_absorpt_coefficient_mu 0.085
_exptl_absorpt_correction_T_max 1.00000
_exptl_absorpt_correction_T_min 0.77018
_exptl_absorpt_correction_type multi-scan
_exptl_absorpt_process_details
;
CrysAlisPro, Agilent Technologies,
Version 1.171.37.35 (release 13-08-2014 CrysAlis171 .NET)
(compiled Aug 13 2014,18:06:01)
Empirical absorption correction using spherical harmonics,
 implemented in SCALE3 ABSPACK scaling algorithm.
;
_exptl_crystal_colour colourless
_exptl_crystal_colour_primary colourless
_exptl_crystal_density_diffrn 1.249
_exptl_crystal_density_method 'not measured'
_exptl_crystal_description irregular
_exptl_crystal_F_000 576
_exptl_crystal_size_max 0.51
_exptl_crystal_size_mid 0.5
_exptl_crystal_size_min 0.45
_refine_diff_density_max 0.309
_refine_diff_density_min -0.261
_refine_diff_density_rms 0.052
_refine_ls_extinction_method none
_refine_ls_goodness_of_fit_ref 1.034
_refine_ls_hydrogen_treatment constr
_refine_ls_matrix_type full
_refine_ls_number_parameters 185
_refine_ls_number_reflns 3669
_refine_ls_number_restraints 0
_refine_ls_restrained_S_all 1.034
_refine_ls_R_factor_all 0.0628
_refine_ls_R_factor_gt 0.0444
_refine_ls_shift/su_max 0.000
_refine_ls_shift/su_mean 0.000
_refine_ls_structure_factor_coef Fsqd
_refine_ls_weighting_details 'calc w=1/[\s^2^(Fo^2^)+(0.0480P)^2^+0.5213P] where P=(Fo^2^+2Fc^2^)/3'
_refine_ls_weighting_scheme calc
_refine_ls_wR_factor_gt 0.1001
_refine_ls_wR_factor_ref 0.1117
_reflns_number_gt 2877
_reflns_number_total 3669
_reflns_threshold_expression >2sigma(I)
_cod_data_source_file ja8b05875_si_002.cif
_cod_data_source_block yi3j
_cod_original_cell_volume 1438.01(6)
_cod_database_code 4132735
_chemical_oxdiff_formula 'C17 H18 O3'
_reflns_odcompleteness_completeness 99.78
_reflns_odcompleteness_iscentric 1
_reflns_odcompleteness_theta 26.32
_olex2_refinement_description
;
1. Fixed Uiso
 At 1.2 times of:
  All C(H) groups
 At 1.5 times of:
  All C(H,H,H) groups, All O(H) groups
2.a Aromatic/amide H refined with riding coordinates:
 C2(H2), C5(H5), C7(H7), C12(H12), C13(H13), C14(H14), C15(H15), C16(H16)
2.b Idealised Me refined as rotating group:
 C9(H9A,H9B,H9C), C10(H10A,H10B,H10C), C17(H17A,H17B,H17C)
2.c Idealised tetrahedral OH refined as rotating group:
 O3(H3)
;
_olex2_submission_special_instructions 'No special instructions were received'

loop_
_space_group_symop_id
_space_group_symop_operation_xyz
1 'x, y, z'
2 '-x, y+1/2, -z+1/2'
3 '-x, -y, -z'
4 'x, -y-1/2, z-1/2'

loop_
_atom_site_label
_atom_site_type_symbol
_atom_site_fract_x
_atom_site_fract_y
_atom_site_fract_z
_atom_site_U_iso_or_equiv
_atom_site_adp_type
_atom_site_occupancy
_atom_site_calc_flag
_atom_site_refinement_flags_posn
O1 O 0.46237(9) 0.63085(10) 0.39418(6) 0.0265(2) Uani 1 d .
O2 O 0.37331(9) 0.97946(10) 0.61422(6) 0.0250(2) Uani 1 d .
O3 O 0.03805(8) 0.85864(9) 0.39602(6) 0.0211(2) Uani 1 d .
H3 H 0.0253 0.8122 0.3493 0.032 Uiso 1 calc GR
C1 C 0.20291(12) 0.64993(12) 0.31875(8) 0.0171(2) Uani 1 d .
C2 C 0.17561(12) 0.70206(13) 0.23787(8) 0.0199(3) Uani 1 d .
H2 H 0.1372 0.6397 0.1945 0.024 Uiso 1 calc R
C3 C 0.25195(12) 0.73906(12) 0.39497(8) 0.0173(2) Uani 1 d .
C4 C 0.38307(12) 0.72468(13) 0.43456(8) 0.0194(3) Uani 1 d .
C5 C 0.42822(12) 0.80213(13) 0.50835(8) 0.0204(3) Uani 1 d .
H5 H 0.5174 0.7905 0.5345 0.025 Uiso 1 calc R
C6 C 0.33926(12) 0.89704(13) 0.54270(8) 0.0193(3) Uani 1 d .
C7 C 0.20881(12) 0.91536(13) 0.50517(8) 0.0192(3) Uani 1 d .
H7 H 0.1490 0.9804 0.5293 0.023 Uiso 1 calc R
C8 C 0.16768(12) 0.83657(12) 0.43158(8) 0.0174(2) Uani 1 d .
C9 C 0.60017(14) 0.61974(17) 0.42826(11) 0.0347(4) Uani 1 d .
H9A H 0.6031 0.5887 0.4897 0.052 Uiso 1 calc GR
H9B H 0.6443 0.7112 0.4251 0.052 Uiso 1 calc GR
H9C H 0.6476 0.5518 0.3933 0.052 Uiso 1 calc GR
C10 C 0.49777(14) 0.95106(16) 0.66394(9) 0.0296(3) Uani 1 d .
H10A H 0.5052 1.0109 0.7163 0.044 Uiso 1 calc GR
H10B H 0.5736 0.9701 0.6276 0.044 Uiso 1 calc GR
H10C H 0.5000 0.8527 0.6820 0.044 Uiso 1 calc GR
C11 C 0.18018(12) 0.49879(13) 0.33721(8) 0.0183(3) Uani 1 d .
C12 C 0.19933(13) 0.39716(13) 0.27333(9) 0.0222(3) Uani 1 d .
H12 H 0.2284 0.4242 0.2176 0.027 Uiso 1 calc R
C13 C 0.17620(14) 0.25671(14) 0.29055(10) 0.0270(3) Uani 1 d .
H13 H 0.1898 0.1885 0.2466 0.032 Uiso 1 calc R
C14 C 0.13327(14) 0.21559(14) 0.37154(10) 0.0290(3) Uani 1 d .
H14 H 0.1170 0.1196 0.3831 0.035 Uiso 1 calc R
C15 C 0.11432(14) 0.31528(15) 0.43525(9) 0.0278(3) Uani 1 d .
H15 H 0.0845 0.2877 0.4907 0.033 Uiso 1 calc R
C16 C 0.13858(13) 0.45570(14) 0.41881(8) 0.0224(3) Uani 1 d .
H16 H 0.1268 0.5231 0.4635 0.027 Uiso 1 calc R
C17 C 0.19970(14) 0.84897(13) 0.20916(9) 0.0250(3) Uani 1 d .
H17A H 0.2463 0.9011 0.2577 0.037 Uiso 1 calc GR
H17B H 0.1128 0.8939 0.1923 0.037 Uiso 1 calc GR
H17C H 0.2558 0.8482 0.1586 0.037 Uiso 1 calc GR

loop_
_atom_site_aniso_label
_atom_site_aniso_U_11
_atom_site_aniso_U_22
_atom_site_aniso_U_33
_atom_site_aniso_U_23
_atom_site_aniso_U_13
_atom_site_aniso_U_12
O1 0.0191(5) 0.0291(5) 0.0309(5) -0.0089(4) -0.0015(4) 0.0079(4)
O2 0.0222(5) 0.0327(5) 0.0200(4) -0.0074(4) -0.0003(3) -0.0008(4)
O3 0.0172(4) 0.0244(5) 0.0213(5) -0.0019(4) -0.0013(3) 0.0023(3)
C1 0.0145(5) 0.0169(6) 0.0200(6) 0.0000(5) 0.0026(4) 0.0006(4)
C2 0.0188(6) 0.0193(6) 0.0215(6) -0.0007(5) 0.0010(5) -0.0009(5)
C3 0.0188(6) 0.0162(6) 0.0169(6) 0.0026(5) 0.0015(4) -0.0015(4)
C4 0.0185(6) 0.0184(6) 0.0215(6) 0.0011(5) 0.0031(5) 0.0024(5)
C5 0.0172(6) 0.0241(6) 0.0198(6) 0.0009(5) -0.0002(5) 0.0003(5)
C6 0.0209(6) 0.0214(6) 0.0157(6) 0.0009(5) 0.0027(4) -0.0030(5)
C7 0.0199(6) 0.0189(6) 0.0192(6) 0.0008(5) 0.0050(5) 0.0013(5)
C8 0.0154(5) 0.0184(6) 0.0186(6) 0.0047(5) 0.0019(4) -0.0002(4)
C9 0.0194(7) 0.0400(8) 0.0440(9) -0.0128(7) -0.0027(6) 0.0103(6)
C10 0.0245(7) 0.0406(8) 0.0229(7) -0.0052(6) -0.0043(5) -0.0026(6)
C11 0.0145(5) 0.0182(6) 0.0217(6) 0.0029(5) -0.0014(4) -0.0001(4)
C12 0.0219(6) 0.0203(6) 0.0242(6) 0.0013(5) 0.0012(5) 0.0000(5)
C13 0.0270(7) 0.0181(6) 0.0351(7) -0.0016(6) -0.0021(6) 0.0001(5)
C14 0.0264(7) 0.0191(6) 0.0402(8) 0.0101(6) -0.0073(6) -0.0034(5)
C15 0.0238(7) 0.0314(7) 0.0278(7) 0.0130(6) -0.0022(5) -0.0062(5)
C16 0.0199(6) 0.0254(7) 0.0216(6) 0.0031(5) -0.0006(5) -0.0029(5)
C17 0.0292(7) 0.0211(6) 0.0242(6) 0.0045(5) -0.0007(5) -0.0018(5)

loop_
_atom_type_symbol
_atom_type_description
_atom_type_scat_dispersion_real
_atom_type_scat_dispersion_imag
_atom_type_scat_source
C C 0.0033 0.0016 'International Tables Vol C Tables 4.2.6.8 and 6.1.1.4'
H H 0.0000 0.0000 'International Tables Vol C Tables 4.2.6.8 and 6.1.1.4'
O O 0.0106 0.0060 'International Tables Vol C Tables 4.2.6.8 and 6.1.1.4'

loop_
_geom_angle_atom_site_label_1
_geom_angle_atom_site_label_2
_geom_angle_atom_site_label_3
_geom_angle
C4 O1 C9 116.71(10)
C6 O2 C10 117.96(10)
C8 O3 H3 109.5
C2 C1 C3 122.41(11)
C2 C1 C11 120.69(11)
C11 C1 C3 116.85(10)
C1 C2 H2 116.8
C1 C2 C17 126.34(12)
C17 C2 H2 116.8
C4 C3 C1 121.36(11)
C8 C3 C1 121.41(11)
C8 C3 C4 117.19(11)
O1 C4 C3 114.57(11)
O1 C4 C5 123.33(11)
C5 C4 C3 122.09(11)
C4 C5 H5 120.9
C6 C5 C4 118.26(11)
C6 C5 H5 120.9
O2 C6 C5 123.19(11)
O2 C6 C7 115.24(11)
C7 C6 C5 121.56(11)
C6 C7 H7 120.8
C6 C7 C8 118.48(11)
C8 C7 H7 120.8
O3 C8 C3 120.95(11)
O3 C8 C7 116.65(11)
C7 C8 C3 122.40(11)
O1 C9 H9A 109.5
O1 C9 H9B 109.5
O1 C9 H9C 109.5
H9A C9 H9B 109.5
H9A C9 H9C 109.5
H9B C9 H9C 109.5
O2 C10 H10A 109.5
O2 C10 H10B 109.5
O2 C10 H10C 109.5
H10A C10 H10B 109.5
H10A C10 H10C 109.5
H10B C10 H10C 109.5
C12 C11 C1 120.88(11)
C12 C11 C16 118.42(12)
C16 C11 C1 120.69(11)
C11 C12 H12 119.7
C13 C12 C11 120.59(12)
C13 C12 H12 119.7
C12 C13 H13 119.8
C14 C13 C12 120.36(13)
C14 C13 H13 119.8
C13 C14 H14 120.3
C15 C14 C13 119.50(12)
C15 C14 H14 120.3
C14 C15 H15 119.8
C14 C15 C16 120.45(13)
C16 C15 H15 119.8
C11 C16 H16 119.7
C15 C16 C11 120.67(13)
C15 C16 H16 119.7
C2 C17 H17A 109.5
C2 C17 H17B 109.5
C2 C17 H17C 109.5
H17A C17 H17B 109.5
H17A C17 H17C 109.5
H17B C17 H17C 109.5

loop_
_geom_bond_atom_site_label_1
_geom_bond_atom_site_label_2
_geom_bond_distance
O1 C4 1.3662(15)
O1 C9 1.4301(16)
O2 C6 1.3671(15)
O2 C10 1.4272(16)
O3 H3 0.8400
O3 C8 1.3747(14)
C1 C2 1.3382(17)
C1 C3 1.4934(16)
C1 C11 1.4926(17)
C2 H2 0.9500
C2 C17 1.4954(17)
C3 C4 1.4002(16)
C3 C8 1.3931(17)
C4 C5 1.3929(17)
C5 H5 0.9500
C5 C6 1.3917(17)
C6 C7 1.3872(17)
C7 H7 0.9500
C7 C8 1.3875(17)
C9 H9A 0.9800
C9 H9B 0.9800
C9 H9C 0.9800
C10 H10A 0.9800
C10 H10B 0.9800
C10 H10C 0.9800
C11 C12 1.3969(18)
C11 C16 1.3972(17)
C12 H12 0.9500
C12 C13 1.3905(18)
C13 H13 0.9500
C13 C14 1.388(2)
C14 H14 0.9500
C14 C15 1.382(2)
C15 H15 0.9500
C15 C16 1.3900(19)
C16 H16 0.9500
C17 H17A 0.9800
C17 H17B 0.9800
C17 H17C 0.9800

loop_
_geom_torsion_atom_site_label_1
_geom_torsion_atom_site_label_2
_geom_torsion_atom_site_label_3
_geom_torsion_atom_site_label_4
_geom_torsion
O1 C4 C5 C6 178.55(11)
O2 C6 C7 C8 179.15(10)
C1 C3 C4 O1 4.15(16)
C1 C3 C4 C5 -176.80(11)
C1 C3 C8 O3 -3.08(17)
C1 C3 C8 C7 176.61(11)
C1 C11 C12 C13 -179.12(12)
C1 C11 C16 C15 178.46(11)
C2 C1 C3 C4 -112.51(14)
C2 C1 C3 C8 69.76(16)
C2 C1 C11 C12 33.63(17)
C2 C1 C11 C16 -146.08(12)
C3 C1 C2 C17 5.5(2)
C3 C1 C11 C12 -148.58(11)
C3 C1 C11 C16 31.72(16)
C3 C4 C5 C6 -0.41(18)
C4 C3 C8 O3 179.10(10)
C4 C3 C8 C7 -1.22(17)
C4 C5 C6 O2 -179.26(11)
C4 C5 C6 C7 -0.07(18)
C5 C6 C7 C8 -0.11(18)
C6 C7 C8 O3 -179.52(10)
C6 C7 C8 C3 0.78(18)
C8 C3 C4 O1 -178.02(10)
C8 C3 C4 C5 1.03(18)
C9 O1 C4 C3 175.63(12)
C9 O1 C4 C5 -3.41(18)
C10 O2 C6 C5 -10.18(18)
C10 O2 C6 C7 170.58(11)
C11 C1 C2 C17 -176.83(12)
C11 C1 C3 C4 69.74(15)
C11 C1 C3 C8 -107.99(13)
C11 C12 C13 C14 0.2(2)
C12 C11 C16 C15 -1.25(18)
C12 C13 C14 C15 -0.3(2)
C13 C14 C15 C16 -0.3(2)
C14 C15 C16 C11 1.1(2)
C16 C11 C12 C13 0.59(18)
